data_4310136
loop_
_publ_author_name
'Laurel A. Goj'
'Elizabeth D. Blue'
'Colleen Munro-Leighton'
'T. Brent Gunnoe'
'Jeffrey L. Petersen'

_publ_contact_author_address
;Department of Chemistry
North Carolina State University
Campus Box 8204
Raleigh, NC 27696
;
_publ_contact_author_email brent_gunnoe@ncsu.edu
_publ_contact_author_fax 919-515-8909
_publ_contact_author_name 'T. Brent Gunnoe'
_publ_contact_author_phone 919-513-3904
_publ_section_title
;
Cleavage of X-H Bonds (X = N, O, or C) by Copper(I) Alkyl Complexes To
Form Monomeric Two-Coordinate Copper(I) Systems
;
_journal_name_full 'Inorganic Chemistry'
_journal_page_first 8647
_journal_page_last 8649
_journal_paper_doi 10.1021/ic0517624
_journal_volume 44
_journal_year 2005
_chemical_formula_sum 'C33 H42 Cu N3'
_chemical_formula_weight 544.24
_chemical_name_systematic
; 
 (IPr)Cu(NHPh)
;
_space_group_IT_number 19
_symmetry_cell_setting orthorhombic
_symmetry_space_group_name_Hall 'P 2ac 2ab'
_symmetry_space_group_name_H-M 'P 21 21 21'
_atom_sites_solution_hydrogens geom
_atom_sites_solution_primary direct
_atom_sites_solution_secondary difmap
_audit_creation_method SHELXL-97
_cell_angle_alpha 90.00
_cell_angle_beta 90.00
_cell_angle_gamma 90.00
_cell_formula_units_Z 4
_cell_length_a 11.915(2)
_cell_length_b 12.453(2)
_cell_length_c 20.742(4)
_cell_measurement_temperature 295(2)
_cell_volume 3077.6(9)
_computing_structure_refinement 'SHELXL-97 (Sheldrick, 1997)'
_computing_structure_solution 'SHELXS-97 (Sheldrick, 1990)'
_diffrn_ambient_temperature 295(2)
_diffrn_measured_fraction_theta_full 0.995
_diffrn_measured_fraction_theta_max 0.995
_diffrn_radiation_monochromator graphite
_diffrn_radiation_source 'fine-focus sealed tube'
_diffrn_radiation_type MoK\a
_diffrn_radiation_wavelength 0.71073
_diffrn_reflns_av_R_equivalents 0.0464
_diffrn_reflns_av_sigmaI/netI 0.0666
_diffrn_reflns_limit_h_max 15
_diffrn_reflns_limit_h_min -15
_diffrn_reflns_limit_k_max 16
_diffrn_reflns_limit_k_min -14
_diffrn_reflns_limit_l_max 26
_diffrn_reflns_limit_l_min -26
_diffrn_reflns_number 21318
_diffrn_reflns_theta_full 27.47
_diffrn_reflns_theta_max 27.47
_diffrn_reflns_theta_min 1.91
_exptl_absorpt_coefficient_mu 0.734
_exptl_absorpt_correction_type empirical
_exptl_absorpt_process_details SADABS
_exptl_crystal_density_diffrn 1.175
_exptl_crystal_density_method 'not measured'
_exptl_crystal_F_000 1160
_exptl_crystal_size_max 0.50
_exptl_crystal_size_mid 0.34
_exptl_crystal_size_min 0.28
_refine_diff_density_max 0.450
_refine_diff_density_min -0.219
_refine_diff_density_rms 0.055
_refine_ls_abs_structure_details 'Flack H D (1983), Acta Cryst. A39, 876-881'
_refine_ls_abs_structure_Flack 0.022(12)
_refine_ls_extinction_method none
_refine_ls_goodness_of_fit_ref 1.024
_refine_ls_hydrogen_treatment riding
_refine_ls_matrix_type full
_refine_ls_number_parameters 342
_refine_ls_number_reflns 6986
_refine_ls_number_restraints 0
_refine_ls_restrained_S_all 1.024
_refine_ls_R_factor_all 0.0616
_refine_ls_R_factor_gt 0.0422
_refine_ls_shift/su_max 0.007
_refine_ls_shift/su_mean 0.000
_refine_ls_structure_factor_coef Fsqd
_refine_ls_weighting_details 'calc w=1/[\s^2^(Fo^2^)+(0.0545P)^2^+0.0108P] where P=(Fo^2^+2Fc^2^)/3'
_refine_ls_weighting_scheme calc
_refine_ls_wR_factor_gt 0.1011
_refine_ls_wR_factor_ref 0.1127
_reflns_number_gt 5486
_reflns_number_total 6986
_reflns_threshold_expression >2sigma(I)
_cod_data_source_file ic0517624si20051011_050352_1.cif
_cod_data_source_block bg15ccd
_cod_original_cell_volume 3077.7(10)
_cod_database_code 4310136

loop_
_symmetry_equiv_pos_as_xyz
'x, y, z'
'-x+1/2, -y, z+1/2'
'-x, y+1/2, -z+1/2'
'x+1/2, -y+1/2, -z'

loop_
_atom_site_label
_atom_site_type_symbol
_atom_site_fract_x
_atom_site_fract_y
_atom_site_fract_z
_atom_site_U_iso_or_equiv
_atom_site_adp_type
_atom_site_occupancy
_atom_site_symmetry_multiplicity
_atom_site_calc_flag
_atom_site_refinement_flags
_atom_site_disorder_assembly
_atom_site_disorder_group
Cu1 Cu 0.39334(3) 0.40250(2) 0.217298(15) 0.04942(11) Uani 1 1 d . . .
N1 N 0.3368(2) 0.42201(19) 0.29904(11) 0.0609(6) Uani 1 1 d . . .
H1 H 0.3821 0.4490 0.3270 0.073 Uiso 1 1 calc R . .
N2 N 0.37405(18) 0.32693(15) 0.08729(10) 0.0443(5) Uani 1 1 d . . .
N3 N 0.53309(17) 0.40251(17) 0.09928(10) 0.0434(4) Uani 1 1 d . . .
C1 C 0.4380(2) 0.37840(17) 0.13185(13) 0.0421(5) Uani 1 1 d . . .
C2 C 0.4276(2) 0.3196(2) 0.02859(13) 0.0498(6) Uani 1 1 d . . .
H2 H 0.3999 0.2880 -0.0088 0.060 Uiso 1 1 calc R . .
C3 C 0.5273(3) 0.3670(2) 0.03622(13) 0.0499(6) Uani 1 1 d . . .
H3 H 0.5826 0.3747 0.0049 0.060 Uiso 1 1 calc R . .
C4 C 0.2662(2) 0.2792(2) 0.10179(12) 0.0440(6) Uani 1 1 d . . .
C5 C 0.1690(3) 0.3400(2) 0.09608(14) 0.0530(7) Uani 1 1 d . . .
C6 C 0.0677(2) 0.2917(3) 0.11240(15) 0.0596(7) Uani 1 1 d . . .
H6 H 0.0014 0.3308 0.1096 0.072 Uiso 1 1 calc R . .
C7 C 0.0646(3) 0.1867(3) 0.13261(16) 0.0632(8) Uani 1 1 d . . .
H7 H -0.0038 0.1554 0.1431 0.076 Uiso 1 1 calc R . .
C8 C 0.1605(3) 0.1280(2) 0.13742(15) 0.0604(7) Uani 1 1 d . . .
H8 H 0.1563 0.0570 0.1512 0.073 Uiso 1 1 calc R . .
C9 C 0.2648(2) 0.1719(2) 0.12220(14) 0.0506(6) Uani 1 1 d . . .
C10 C 0.1704(3) 0.4570(2) 0.07308(19) 0.0687(9) Uani 1 1 d . . .
H10 H 0.2435 0.4704 0.0529 0.082 Uiso 1 1 calc R . .
C11 C 0.0807(4) 0.4788(3) 0.0231(2) 0.0997(14) Uani 1 1 d . . .
H11A H 0.0891 0.4295 -0.0121 0.150 Uiso 1 1 calc R . .
H11B H 0.0881 0.5510 0.0076 0.150 Uiso 1 1 calc R . .
H11C H 0.0080 0.4696 0.0423 0.150 Uiso 1 1 calc R . .
C12 C 0.1592(5) 0.5334(3) 0.1302(3) 0.1101(17) Uani 1 1 d . . .
H12A H 0.0857 0.5263 0.1487 0.165 Uiso 1 1 calc R . .
H12B H 0.1699 0.6059 0.1157 0.165 Uiso 1 1 calc R . .
H12C H 0.2148 0.5161 0.1620 0.165 Uiso 1 1 calc R . .
C13 C 0.3720(3) 0.1067(2) 0.13084(17) 0.0650(8) Uani 1 1 d . . .
H13 H 0.4326 0.1449 0.1085 0.078 Uiso 1 1 calc R . .
C14 C 0.3616(4) -0.0042(3) 0.1002(3) 0.1061(16) Uani 1 1 d . . .
H14A H 0.3081 -0.0462 0.1240 0.159 Uiso 1 1 calc R . .
H14B H 0.4333 -0.0394 0.1010 0.159 Uiso 1 1 calc R . .
H14C H 0.3368 0.0031 0.0564 0.159 Uiso 1 1 calc R . .
C15 C 0.4025(3) 0.1017(3) 0.2024(2) 0.0880(11) Uani 1 1 d . . .
H15A H 0.4113 0.1732 0.2189 0.132 Uiso 1 1 calc R . .
H15B H 0.4716 0.0629 0.2076 0.132 Uiso 1 1 calc R . .
H15C H 0.3438 0.0657 0.2256 0.132 Uiso 1 1 calc R . .
C16 C 0.6304(2) 0.45352(18) 0.12652(13) 0.0451(6) Uani 1 1 d . . .
C17 C 0.7020(2) 0.3927(2) 0.16526(13) 0.0489(6) Uani 1 1 d . . .
C18 C 0.7985(3) 0.4428(2) 0.18871(17) 0.0607(7) Uani 1 1 d . . .
H18 H 0.8486 0.4046 0.2143 0.073 Uiso 1 1 calc R . .
C19 C 0.8201(3) 0.5496(3) 0.17393(19) 0.0702(9) Uani 1 1 d . . .
H19 H 0.8841 0.5824 0.1903 0.084 Uiso 1 1 calc R . .
C20 C 0.7491(3) 0.6065(2) 0.13601(18) 0.0693(9) Uani 1 1 d . . .
H20 H 0.7661 0.6776 0.1262 0.083 Uiso 1 1 calc R . .
C21 C 0.6512(3) 0.5609(2) 0.11130(15) 0.0556(7) Uani 1 1 d . . .
C22 C 0.5704(4) 0.6266(2) 0.07158(18) 0.0747(10) Uani 1 1 d . . .
H22 H 0.5259 0.5765 0.0456 0.090 Uiso 1 1 calc R . .
C23 C 0.6259(6) 0.7039(4) 0.0260(3) 0.138(2) Uani 1 1 d . . .
H23A H 0.6579 0.7622 0.0501 0.208 Uiso 1 1 calc R . .
H23B H 0.5712 0.7313 -0.0037 0.208 Uiso 1 1 calc R . .
H23C H 0.6841 0.6674 0.0027 0.208 Uiso 1 1 calc R . .
C24 C 0.4902(5) 0.6844(4) 0.1167(3) 0.138(2) Uani 1 1 d . . .
H24A H 0.4499 0.6326 0.1420 0.207 Uiso 1 1 calc R . .
H24B H 0.4381 0.7261 0.0919 0.207 Uiso 1 1 calc R . .
H24C H 0.5320 0.7309 0.1447 0.207 Uiso 1 1 calc R . .
C25 C 0.6786(3) 0.2758(2) 0.18031(17) 0.0595(8) Uani 1 1 d . . .
H25 H 0.5971 0.2659 0.1778 0.071 Uiso 1 1 calc R . .
C26 C 0.7303(5) 0.2061(3) 0.1281(3) 0.137(2) Uani 1 1 d . . .
H26A H 0.8091 0.1975 0.1363 0.206 Uiso 1 1 calc R . .
H26B H 0.7199 0.2397 0.0869 0.206 Uiso 1 1 calc R . .
H26C H 0.6947 0.1369 0.1281 0.206 Uiso 1 1 calc R . .
C27 C 0.7141(6) 0.2412(4) 0.2459(3) 0.148(3) Uani 1 1 d . . .
H27A H 0.7946 0.2384 0.2479 0.222 Uiso 1 1 calc R . .
H27B H 0.6839 0.1713 0.2549 0.222 Uiso 1 1 calc R . .
H27C H 0.6868 0.2915 0.2773 0.222 Uiso 1 1 calc R . .
C28 C 0.2324(3) 0.3988(2) 0.32019(13) 0.0527(6) Uani 1 1 d . . .
C29 C 0.1555(3) 0.3456(2) 0.28027(17) 0.0634(7) Uani 1 1 d . . .
H29 H 0.1783 0.3265 0.2390 0.076 Uiso 1 1 calc R . .
C30 C 0.0488(3) 0.3204(3) 0.29900(19) 0.0775(10) Uani 1 1 d . . .
H30 H 0.0010 0.2846 0.2708 0.093 Uiso 1 1 calc R . .
C31 C 0.0119(4) 0.3481(3) 0.3597(2) 0.0952(13) Uani 1 1 d . . .
H31 H -0.0611 0.3327 0.3726 0.114 Uiso 1 1 calc R . .
C32 C 0.0846(4) 0.3988(3) 0.4007(2) 0.0909(13) Uani 1 1 d . . .
H32 H 0.0609 0.4167 0.4420 0.109 Uiso 1 1 calc R . .
C33 C 0.1932(3) 0.4240(2) 0.38167(16) 0.0685(9) Uani 1 1 d . . .
H33 H 0.2408 0.4585 0.4106 0.082 Uiso 1 1 calc R . .

loop_
_atom_site_aniso_label
_atom_site_aniso_U_11
_atom_site_aniso_U_22
_atom_site_aniso_U_33
_atom_site_aniso_U_23
_atom_site_aniso_U_13
_atom_site_aniso_U_12
Cu1 0.04341(17) 0.05996(16) 0.04489(17) -0.00816(15) 0.00224(15) 0.00002(15)
N1 0.0571(15) 0.0763(15) 0.0492(13) -0.0138(11) 0.0012(11) -0.0073(12)
N2 0.0388(13) 0.0489(9) 0.0452(12) -0.0041(9) 0.0002(9) -0.0023(9)
N3 0.0401(11) 0.0455(9) 0.0447(11) -0.0037(10) 0.0023(9) -0.0039(10)
C1 0.0347(12) 0.0440(11) 0.0476(13) -0.0009(10) 0.0000(11) 0.0019(10)
C2 0.0500(16) 0.0565(13) 0.0430(14) -0.0066(11) 0.0044(12) -0.0056(12)
C3 0.0516(16) 0.0533(12) 0.0449(14) -0.0032(11) 0.0053(12) -0.0086(12)
C4 0.0376(14) 0.0528(12) 0.0414(14) -0.0045(11) -0.0001(11) -0.0017(11)
C5 0.0436(17) 0.0622(14) 0.0531(16) -0.0040(13) -0.0077(13) 0.0020(13)
C6 0.0355(15) 0.0820(18) 0.0613(18) -0.0083(16) -0.0051(13) 0.0026(14)
C7 0.0438(16) 0.0851(19) 0.0606(18) 0.0006(16) 0.0003(14) -0.0148(16)
C8 0.0518(18) 0.0657(15) 0.0637(18) 0.0039(13) 0.0047(15) -0.0100(14)
C9 0.0424(15) 0.0564(13) 0.0531(16) -0.0013(12) 0.0031(12) -0.0006(12)
C10 0.0518(18) 0.0628(15) 0.091(2) 0.0039(17) -0.0031(18) 0.0070(15)
C11 0.109(4) 0.088(2) 0.102(3) 0.020(2) -0.029(3) 0.013(2)
C12 0.123(4) 0.0681(19) 0.139(4) -0.024(2) -0.031(3) 0.019(2)
C13 0.0508(17) 0.0617(14) 0.082(2) 0.0119(15) 0.0129(15) 0.0060(15)
C14 0.090(3) 0.0733(19) 0.155(5) -0.016(2) 0.027(3) 0.013(2)
C15 0.067(2) 0.100(2) 0.097(3) 0.026(2) -0.006(2) 0.018(2)
C16 0.0385(14) 0.0495(11) 0.0475(14) -0.0066(11) 0.0003(11) -0.0069(11)
C17 0.0392(13) 0.0525(12) 0.0550(15) -0.0050(12) 0.0066(11) 0.0013(12)
C18 0.0404(16) 0.0646(15) 0.077(2) -0.0048(15) -0.0041(14) -0.0012(13)
C19 0.0493(18) 0.0680(16) 0.093(3) -0.0133(17) -0.0055(18) -0.0171(15)
C20 0.072(2) 0.0515(13) 0.084(2) 0.0000(15) -0.0037(18) -0.0216(16)
C21 0.0622(19) 0.0494(12) 0.0553(16) -0.0028(12) -0.0036(14) -0.0092(13)
C22 0.102(3) 0.0454(13) 0.076(2) 0.0025(13) -0.030(2) -0.0076(15)
C23 0.190(6) 0.105(3) 0.120(4) 0.051(3) -0.056(4) -0.047(4)
C24 0.141(5) 0.117(4) 0.157(5) -0.002(3) -0.048(4) 0.061(4)
C25 0.0425(16) 0.0540(13) 0.082(2) 0.0058(14) -0.0016(15) 0.0053(13)
C26 0.166(6) 0.063(2) 0.183(6) -0.008(3) 0.068(5) 0.024(3)
C27 0.205(7) 0.111(3) 0.128(4) 0.060(3) -0.063(5) -0.069(4)
C28 0.0620(17) 0.0479(11) 0.0483(15) 0.0029(13) 0.0077(13) 0.0105(14)
C29 0.0534(17) 0.0820(17) 0.0548(16) 0.0039(17) -0.0005(15) 0.0054(15)
C30 0.053(2) 0.092(2) 0.088(3) 0.0133(19) 0.0023(18) 0.0055(17)
C31 0.074(3) 0.099(3) 0.113(4) 0.011(3) 0.032(3) 0.006(2)
C32 0.118(3) 0.0767(18) 0.078(2) -0.0062(19) 0.054(2) -0.002(3)
C33 0.093(3) 0.0534(15) 0.0595(18) -0.0062(13) 0.0230(18) -0.0048(15)

loop_
_atom_type_symbol
_atom_type_description
_atom_type_scat_dispersion_real
_atom_type_scat_dispersion_imag
_atom_type_scat_source
C C 0.0033 0.0016 'International Tables Vol C Tables 4.2.6.8 and 6.1.1.4'
H H 0.0000 0.0000 'International Tables Vol C Tables 4.2.6.8 and 6.1.1.4'
N N 0.0061 0.0033 'International Tables Vol C Tables 4.2.6.8 and 6.1.1.4'
Cu Cu 0.3201 1.2651 'International Tables Vol C Tables 4.2.6.8 and 6.1.1.4'

loop_
_geom_angle_atom_site_label_1
_geom_angle_atom_site_label_2
_geom_angle_atom_site_label_3
_geom_angle
_geom_angle_site_symmetry_1
_geom_angle_site_symmetry_3
_geom_angle_publ_flag
N1 Cu1 C1 174.83(11) . . ?
C28 N1 Cu1 127.4(2) . . ?
C1 N2 C2 111.9(2) . . ?
C1 N2 C4 123.4(2) . . ?
C2 N2 C4 124.6(2) . . ?
C1 N3 C3 111.1(2) . . ?
C1 N3 C16 125.2(2) . . ?
C3 N3 C16 123.6(2) . . ?
N3 C1 N2 103.6(2) . . ?
N3 C1 Cu1 132.40(19) . . ?
N2 C1 Cu1 124.03(18) . . ?
C3 C2 N2 106.1(2) . . ?
C2 C3 N3 107.3(2) . . ?
C5 C4 C9 122.5(3) . . ?
C5 C4 N2 119.9(2) . . ?
C9 C4 N2 117.7(2) . . ?
C4 C5 C6 117.8(3) . . ?
C4 C5 C10 122.4(3) . . ?
C6 C5 C10 119.8(3) . . ?
C7 C6 C5 120.6(3) . . ?
C8 C7 C6 120.8(3) . . ?
C7 C8 C9 121.4(3) . . ?
C8 C9 C4 116.9(3) . . ?
C8 C9 C13 120.8(2) . . ?
C4 C9 C13 122.3(3) . . ?
C11 C10 C12 111.0(3) . . ?
C11 C10 C5 112.0(3) . . ?
C12 C10 C5 110.5(3) . . ?
C9 C13 C14 111.4(3) . . ?
C9 C13 C15 109.6(3) . . ?
C14 C13 C15 112.7(3) . . ?
C21 C16 C17 122.8(2) . . ?
C21 C16 N3 118.6(2) . . ?
C17 C16 N3 118.7(2) . . ?
C16 C17 C18 117.5(3) . . ?
C16 C17 C25 121.9(2) . . ?
C18 C17 C25 120.6(3) . . ?
C19 C18 C17 120.2(3) . . ?
C20 C19 C18 120.9(3) . . ?
C19 C20 C21 121.4(3) . . ?
C20 C21 C16 117.1(3) . . ?
C20 C21 C22 120.9(3) . . ?
C16 C21 C22 122.0(3) . . ?
C23 C22 C21 114.2(4) . . ?
C23 C22 C24 111.2(4) . . ?
C21 C22 C24 108.8(3) . . ?
C27 C25 C17 114.5(3) . . ?
C27 C25 C26 111.8(4) . . ?
C17 C25 C26 109.1(3) . . ?
N1 C28 C33 123.9(3) . . ?
N1 C28 C29 120.7(3) . . ?
C33 C28 C29 115.4(3) . . ?
C30 C29 C28 123.3(3) . . ?
C29 C30 C31 120.0(4) . . ?
C32 C31 C30 118.8(4) . . ?
C31 C32 C33 121.2(4) . . ?
C32 C33 C28 121.4(4) . . ?

loop_
_geom_bond_atom_site_label_1
_geom_bond_atom_site_label_2
_geom_bond_distance
_geom_bond_site_symmetry_2
_geom_bond_publ_flag
Cu1 N1 1.841(2) . ?
Cu1 C1 1.875(3) . ?
N1 C28 1.351(4) . ?
N2 C1 1.359(3) . ?
N2 C2 1.378(3) . ?
N2 C4 1.448(3) . ?
N3 C1 1.353(3) . ?
N3 C3 1.382(3) . ?
N3 C16 1.437(3) . ?
C2 C3 1.336(4) . ?
C4 C5 1.389(4) . ?
C4 C9 1.402(4) . ?
C5 C6 1.391(4) . ?
C5 C10 1.533(4) . ?
C6 C7 1.374(5) . ?
C7 C8 1.359(4) . ?
C8 C9 1.395(4) . ?
C9 C13 1.524(4) . ?
C10 C11 1.513(5) . ?
C10 C12 1.525(5) . ?
C13 C14 1.526(5) . ?
C13 C15 1.529(5) . ?
C16 C21 1.396(3) . ?
C16 C17 1.396(4) . ?
C17 C18 1.396(4) . ?
C17 C25 1.514(4) . ?
C18 C19 1.388(4) . ?
C19 C20 1.355(5) . ?
C20 C21 1.395(4) . ?
C21 C22 1.509(5) . ?
C22 C23 1.502(6) . ?
C22 C24 1.518(7) . ?
C25 C27 1.489(5) . ?
C25 C26 1.519(6) . ?
C28 C33 1.394(4) . ?
C28 C29 1.401(4) . ?
C29 C30 1.366(5) . ?
C30 C31 1.377(6) . ?
C31 C32 1.369(7) . ?
C32 C33 1.388(6) . ?
